data_2210831
loop_
_publ_author_name
'Amini, Mostafa M.'
'Alijani, Vajihe'
'Azadmeher, Amirreza'
'Ng, Seik Weng'

_publ_section_title <i>catena</i>-Poly[[ethyldiphenyltin(IV)]-\m-dichloroacetato-\k^2^<i>O</i>:<i>O</i>']
_journal_coeditor_code XU2117
_journal_issue 10
_journal_name_full 'Acta Crystallographica Section E'
_journal_page_first m2427
_journal_page_last m2428
_journal_paper_doi 10.1107/S1600536806034672
_journal_volume 62
_journal_year 2006
_chemical_formula_iupac '[Sn (C2 H1 Cl2 O2) (C2 H5) (C6 H5)2]'
_chemical_formula_moiety 'C16 H16 Cl2 O2 Sn'
_chemical_formula_sum 'C16 H16 Cl2 O2 Sn'
_chemical_formula_weight 429.88
_chemical_melting_point 418.5(5)
_chemical_name_systematic
;
catena-Poly[[ethyldiphenyltin(IV)]-\m-dichloroacetato-\k^2^O:O']
;
_space_group_IT_number 9
_symmetry_cell_setting monoclinic
_symmetry_space_group_name_Hall 'C -2yc'
_symmetry_space_group_name_H-M 'C 1 c 1'
_atom_sites_solution_hydrogens geom
_atom_sites_solution_primary direct
_atom_sites_solution_secondary difmap
_audit_creation_method SHELXL-97
_cell_angle_alpha 90.00
_cell_angle_beta 93.4520(10)
_cell_angle_gamma 90.00
_cell_formula_units_Z 4
_cell_length_a 12.5470(6)
_cell_length_b 12.0008(5)
_cell_length_c 11.2363(4)
_cell_measurement_reflns_used 5205
_cell_measurement_temperature 173(2)
_cell_measurement_theta_max 29.8
_cell_measurement_theta_min 2.5
_cell_volume 1688.83(12)
_computing_cell_refinement 'SAINT (Bruker, 2004)'
_computing_data_collection 'APEXII (Bruker, 2004)'
_computing_data_reduction SAINT
_computing_molecular_graphics 'X-SEED (Barbour, 2001)'
_computing_publication_material SHELXL97
_computing_structure_refinement 'SHELXL97 (Sheldrick, 1997)'
_computing_structure_solution
;
initial atomic coordinates were taken from the structure of the
monochloroacetate analog (Amini <i>et al.</i>,  2006)
;
_diffrn_ambient_temperature 173(2)
_diffrn_measured_fraction_theta_full 0.98
_diffrn_measured_fraction_theta_max 0.98
_diffrn_measurement_device_type 'Bruker APEX-II CCD area-detector'
_diffrn_measurement_method '\f and \w'
_diffrn_radiation_monochromator graphite
_diffrn_radiation_source 'fine-focus sealed tube'
_diffrn_radiation_type MoK\a
_diffrn_radiation_wavelength 0.71073
_diffrn_reflns_av_R_equivalents 0.015
_diffrn_reflns_av_sigmaI/netI 0.023
_diffrn_reflns_limit_h_max 16
_diffrn_reflns_limit_h_min -16
_diffrn_reflns_limit_k_max 15
_diffrn_reflns_limit_k_min -15
_diffrn_reflns_limit_l_max 14
_diffrn_reflns_limit_l_min -7
_diffrn_reflns_number 4353
_diffrn_reflns_theta_full 27.5
_diffrn_reflns_theta_max 27.5
_diffrn_reflns_theta_min 2.4
_diffrn_standards_interval_count 0
_diffrn_standards_interval_time 0
_diffrn_standards_number 0
_exptl_absorpt_coefficient_mu 1.830
_exptl_absorpt_correction_T_max 0.838
_exptl_absorpt_correction_T_min 0.648
_exptl_absorpt_correction_type multi-scan
_exptl_absorpt_process_details '(SADABS; Sheldrick, 1996)'
_exptl_crystal_colour Colorless
_exptl_crystal_density_diffrn 1.691
_exptl_crystal_density_method 'not measured'
_exptl_crystal_description Block
_exptl_crystal_F_000 848
_exptl_crystal_size_max 0.36
_exptl_crystal_size_mid 0.18
_exptl_crystal_size_min 0.10
_refine_diff_density_max 0.56
_refine_diff_density_min -0.81
_refine_ls_abs_structure_details 'Flack (1983), 743 Friedel pairs'
_refine_ls_abs_structure_Flack -0.04(2)
_refine_ls_extinction_method none
_refine_ls_goodness_of_fit_ref 1.20
_refine_ls_hydrogen_treatment constr
_refine_ls_matrix_type full
_refine_ls_number_parameters 188
_refine_ls_number_reflns 2650
_refine_ls_number_restraints 2
_refine_ls_restrained_S_all 1.20
_refine_ls_R_factor_all 0.018
_refine_ls_R_factor_gt 0.017
_refine_ls_shift/su_max 0.001
_refine_ls_shift/su_mean 0.000
_refine_ls_structure_factor_coef Fsqd
_refine_ls_weighting_details 'calc w=1/[\s^2^(Fo^2^)+(0.0414P)^2^] where P=(Fo^2^+2Fc^2^)/3'
_refine_ls_weighting_scheme calc
_refine_ls_wR_factor_gt 0.047
_refine_ls_wR_factor_ref 0.059
_reflns_number_gt 2625
_reflns_number_total 2650
_reflns_threshold_expression I>2\s(I)
_cod_data_source_file xu2117.cif
_cod_data_source_block I
_cod_depositor_comments
;
The following automatic conversions were performed:
'_symmetry_cell_setting' value 'Monoclinic' changed to 'monoclinic'
according to '/home/saulius/struct/CIF-dictionaries/cif_core.dic'
dictionary named 'cif_core.dic' version 2.4.1 from 2010-06-29.

Automatic conversion script
Id: cif_fix_enum 1527 2010-12-29 10:47:43Z saulius 

The following automatic conversions were performed:

'_chemical_melting_point' value '418--419' was changed to '418.5(5)'
- the average value was taken and precision was estimated.

Automatic conversion script
Id: cif_fix_values 1646 2011-03-28 12:23:43Z adriana 

The following automatic conversions were performed:

'_chemical_melting_point' value '418--419' was changed to '418.5(5)'
- the average value was taken and precision was
estimated.

'_symmetry_cell_setting' value 'Monoclinic' changed to
'monoclinic' according to
/home/saulius/struct/CIF-dictionaries/cif_core.dic dictionary named
'cif_core.dic' version 2.4.1 from 2010-06-29.

Automatic conversion script
Id: cif_fix_values 1715 2011-07-08 13:25:40Z adriana 
;
_cod_original_sg_symbol_H-M 'C c'
_cod_database_code 2210831
_cod_database_fobs_code 2210831

loop_
_symmetry_equiv_pos_as_xyz
'x, y, z'
'x, -y, z+1/2'
'x+1/2, y+1/2, z'
'x+1/2, -y+1/2, z+1/2'

loop_
_atom_site_type_symbol
_atom_site_label
_atom_site_fract_x
_atom_site_fract_y
_atom_site_fract_z
_atom_site_U_iso_or_equiv
_atom_site_adp_type
_atom_site_calc_flag
_atom_site_refinement_flags
_atom_site_occupancy
Sn Sn1 0.500000(10) 0.54910(10) 0.50000(10) 0.01537(7) Uani d . 1
Cl Cl1 0.63719(8) 0.83252(7) 0.76804(9) 0.02974(19) Uani d . 1
Cl Cl2 0.47680(10) 0.78285(9) 0.93510(10) 0.0469(3) Uani d . 1
O O1 0.5139(2) 0.6584(2) 0.6575(2) 0.0193(4) Uani d . 1
O O2 0.4973(2) 0.5468(2) 0.8140(3) 0.0201(6) Uani d . 1
C C1 0.5031(3) 0.6958(3) 0.3945(3) 0.0169(6) Uani d . 1
C C2 0.4234(2) 0.7143(3) 0.3054(3) 0.0203(6) Uani d . 1
C C3 0.4227(3) 0.8114(3) 0.2367(3) 0.0259(7) Uani d . 1
C C4 0.5032(3) 0.8884(3) 0.2546(3) 0.0281(8) Uani d . 1
C C5 0.5839(3) 0.8712(3) 0.3432(4) 0.0284(8) Uani d . 1
C C6 0.5831(3) 0.7749(3) 0.4135(3) 0.0220(6) Uani d . 1
C C7 0.6505(3) 0.4764(3) 0.5462(3) 0.0167(6) Uani d . 1
C C8 0.6645(3) 0.4000(3) 0.6397(3) 0.0206(6) Uani d . 1
C C9 0.7644(3) 0.3516(3) 0.6661(3) 0.0259(7) Uani d . 1
C C10 0.8496(3) 0.3788(3) 0.5993(3) 0.0258(7) Uani d . 1
C C11 0.8367(3) 0.4545(3) 0.5063(4) 0.0243(8) Uani d . 1
C C12 0.7376(3) 0.5031(3) 0.4805(3) 0.0201(6) Uani d . 1
C C13 0.3492(3) 0.4753(3) 0.5280(4) 0.0243(7) Uani d . 1
C C14 0.2719(3) 0.5498(3) 0.5892(5) 0.0340(10) Uani d . 1
C C15 0.5245(2) 0.6352(2) 0.7665(3) 0.0168(6) Uani d . 1
C C16 0.5757(3) 0.7258(3) 0.8480(3) 0.0235(7) Uani d . 1
H H2 0.3688 0.6603 0.2910 0.024 Uiso calc R 1
H H3 0.3665 0.8241 0.1777 0.031 Uiso calc R 1
H H4 0.5037 0.9534 0.2064 0.034 Uiso calc R 1
H H5 0.6393 0.9246 0.3559 0.034 Uiso calc R 1
H H6 0.6376 0.7636 0.4747 0.026 Uiso calc R 1
H H8 0.6059 0.3810 0.6855 0.025 Uiso calc R 1
H H9 0.7738 0.2999 0.7299 0.031 Uiso calc R 1
H H10 0.9174 0.3455 0.6172 0.031 Uiso calc R 1
H H11 0.8954 0.4730 0.4605 0.029 Uiso calc R 1
H H12 0.7291 0.5553 0.4171 0.024 Uiso calc R 1
H H13a 0.3157 0.4523 0.4499 0.029 Uiso calc R 1
H H13b 0.3612 0.4071 0.5766 0.029 Uiso calc R 1
H H14a 0.2048 0.5096 0.5982 0.051 Uiso calc R 1
H H14b 0.2578 0.6169 0.5411 0.051 Uiso calc R 1
H H14c 0.3030 0.5711 0.6681 0.051 Uiso calc R 1
H H16 0.6313 0.6899 0.9028 0.028 Uiso calc R 1

loop_
_atom_site_aniso_label
_atom_site_aniso_U_11
_atom_site_aniso_U_22
_atom_site_aniso_U_33
_atom_site_aniso_U_12
_atom_site_aniso_U_13
_atom_site_aniso_U_23
Sn1 0.01760(10) 0.01640(10) 0.01210(10) 0.00110(10) 0.00030(10) 0.00110(10)
Cl1 0.0316(4) 0.0223(4) 0.0349(5) -0.0059(3) -0.0015(4) 0.0027(3)
Cl2 0.0753(8) 0.0293(5) 0.0395(6) -0.0063(5) 0.0304(6) -0.0154(4)
O1 0.0300(10) 0.0170(10) 0.0110(10) 0.0040(10) 0.0000(10) 0.0000(10)
O2 0.0280(10) 0.0180(10) 0.0140(10) 0.0000(10) 0.0000(10) 0.0020(10)
C1 0.0200(10) 0.018(2) 0.012(2) 0.005(12) 0.0020(10) 0.0010(10)
C2 0.0200(10) 0.023(2) 0.018(2) 0.0000(10) 0.0000(10) 0.0010(10)
C3 0.028(2) 0.030(2) 0.019(2) 0.010(2) -0.0020(10) 0.0030(10)
C4 0.037(2) 0.024(2) 0.024(2) 0.0040(10) 0.004(2) 0.0070(10)
C5 0.032(2) 0.023(2) 0.031(2) -0.0040(10) 0.003(2) 0.008(2)
C6 0.024(2) 0.025(2) 0.017(2) 0.0030(10) -0.0010(10) 0.0030(10)
C7 0.021(2) 0.0140(10) 0.015(2) 0.0010(10) -0.0010(10) -0.0030(10)
C8 0.027(2) 0.0190(10) 0.016(2) 0.0010(10) 0.0030(10) 0.0010(10)
C9 0.034(2) 0.021(2) 0.022(2) 0.0060(10) -0.0020(10) 0.0040(10)
C10 0.023(2) 0.025(2) 0.029(2) 0.0060(10) -0.0050(10) -0.0040(10)
C11 0.020(2) 0.024(2) 0.030(2) -0.0010(10) 0.005(2) -0.0040(10)
C12 0.026(2) 0.015(2) 0.020(2) -0.0020(10) 0.0000(10) 0.0010(10)
C13 0.024(2) 0.026(2) 0.023(2) -0.0010(10) 0.004(2) -0.002(2)
C14 0.022(2) 0.038(2) 0.041(3) 0.0010(10) 0.010(2) -0.005(2)
C15 0.0190(10) 0.0170(10) 0.014(2) 0.0060(10) 0.0010(10) 0.0000(10)
C16 0.034(2) 0.0160(10) 0.020(2) 0.0010(10) -0.0050(10) 0.0010(10)

loop_
_atom_type_symbol
_atom_type_description
_atom_type_scat_dispersion_real
_atom_type_scat_dispersion_imag
_atom_type_scat_source
C C 0.0033 0.0016 'International Tables Vol C Tables 4.2.6.8 and 6.1.1.4'
H H 0.0000 0.0000 'International Tables Vol C Tables 4.2.6.8 and 6.1.1.4'
O O 0.0106 0.0060 'International Tables Vol C Tables 4.2.6.8 and 6.1.1.4'
Cl Cl 0.1484 0.1585 'International Tables Vol C Tables 4.2.6.8 and 6.1.1.4'
Sn Sn -0.6537 1.4246 'International Tables Vol C Tables 4.2.6.8 and 6.1.1.4'

loop_
_geom_angle_atom_site_label_1
_geom_angle_atom_site_label_2
_geom_angle_atom_site_label_3
_geom_angle_site_symmetry_3
_geom_angle
_geom_angle_publ_flag
C1 Sn1 C7 . 115.60(10) yes
C1 Sn1 C13 . 118.20(10) yes
C1 Sn1 O1 . 87.20(10) yes
C1 Sn1 O2 2_564 84.90(10) yes
C7 Sn1 C13 . 125.50(10) yes
C7 Sn1 O1 . 91.30(10) yes
C7 Sn1 O2 2_564 88.90(10) yes
C13 Sn1 O1 . 99.00(10) yes
C13 Sn1 O2 2_564 87.90(10) yes
O1 Sn1 O2 2_564 171.30(10) yes
C15 O1 Sn1 . 130.6(2) no
C15 O2 Sn1 2_565 142.9(2) no
C2 C1 C6 . 118.9(3) no
C2 C1 Sn1 . 119.9(2) no
C6 C1 Sn1 . 121.2(2) no
C1 C2 C3 . 120.8(3) no
C4 C3 C2 . 120.0(3) no
C3 C4 C5 . 120.1(3) no
C4 C5 C6 . 119.7(3) no
C1 C6 C5 . 120.5(3) no
C12 C7 C8 . 118.8(3) no
C12 C7 Sn1 . 119.5(3) no
C8 C7 Sn1 . 121.7(3) no
C7 C8 C9 . 120.2(3) no
C10 C9 C8 . 120.0(3) no
C9 C10 C11 . 120.3(3) no
C10 C11 C12 . 119.7(4) no
C11 C12 C7 . 120.9(3) no
C14 C13 Sn1 . 114.9(3) no
O2 C15 O1 . 126.3(3) no
O2 C15 C16 . 117.5(3) no
O1 C15 C16 . 116.2(3) no
C15 C16 Cl2 . 108.8(2) no
C15 C16 Cl1 . 112.9(3) no
Cl2 C16 Cl1 . 110.1(2) no
C1 C2 H2 . 119.6 no
C3 C2 H2 . 119.6 no
C4 C3 H3 . 120.0 no
C2 C3 H3 . 120.0 no
C3 C4 H4 . 120.0 no
C5 C4 H4 . 120.0 no
C4 C5 H5 . 120.1 no
C6 C5 H5 . 120.1 no
C1 C6 H6 . 119.8 no
C5 C6 H6 . 119.8 no
C7 C8 H8 . 119.9 no
C9 C8 H8 . 119.9 no
C10 C9 H9 . 120.0 no
C8 C9 H9 . 120.0 no
C9 C10 H10 . 119.8 no
C11 C10 H10 . 119.8 no
C10 C11 H11 . 120.2 no
C12 C11 H11 . 120.2 no
C11 C12 H12 . 119.5 no
C7 C12 H12 . 119.5 no
C14 C13 H13a . 108.5 no
Sn1 C13 H13a . 108.5 no
C14 C13 H13b . 108.5 no
Sn1 C13 H13b . 108.5 no
H13a C13 H13b . 107.5 no
C13 C14 H14a . 109.5 no
C13 C14 H14b . 109.5 no
H14a C14 H14b . 109.5 no
C13 C14 H14c . 109.5 no
H14a C14 H14c . 109.5 no
H14b C14 H14c . 109.5 no
C15 C16 H16 . 108.3 no
Cl2 C16 H16 . 108.3 no
Cl1 C16 H16 . 108.3 no

loop_
_geom_bond_atom_site_label_1
_geom_bond_atom_site_label_2
_geom_bond_site_symmetry_2
_geom_bond_distance
_geom_bond_publ_flag
Sn1 C1 . 2.124(3) yes
Sn1 C7 . 2.116(3) yes
Sn1 C13 . 2.129(4) yes
Sn1 O1 . 2.201(2) yes
Sn1 O2 2_564 2.384(3) yes
Cl1 C16 . 1.769(4) no
Cl2 C16 . 1.764(4) no
O1 C15 . 1.255(4) no
O2 C15 . 1.244(4) no
C1 C2 . 1.389(4) no
C1 C6 . 1.389(5) no
C2 C3 . 1.397(5) no
C3 C4 . 1.375(5) no
C4 C5 . 1.392(5) no
C5 C6 . 1.401(5) no
C7 C12 . 1.393(5) no
C7 C8 . 1.397(5) no
C8 C9 . 1.398(5) no
C9 C10 . 1.382(5) no
C10 C11 . 1.386(6) no
C11 C12 . 1.388(5) no
C13 C14 . 1.514(6) no
C15 C16 . 1.537(4) no
C2 H2 . 0.95 no
C3 H3 . 0.95 no
C4 H4 . 0.95 no
C5 H5 . 0.95 no
C6 H6 . 0.95 no
C8 H8 . 0.95 no
C9 H9 . 0.95 no
C10 H10 . 0.95 no
C11 H11 . 0.95 no
C12 H12 . 0.95 no
C13 H13a . 0.99 no
C13 H13b . 0.99 no
C14 H14a . 0.98 no
C14 H14b . 0.98 no
C14 H14c . 0.98 no
C16 H16 . 1.00 no

loop_
_geom_torsion_atom_site_label_1
_geom_torsion_atom_site_label_2
_geom_torsion_atom_site_label_3
_geom_torsion_atom_site_label_4
_geom_torsion_site_symmetry_1
_geom_torsion
_geom_torsion_publ_flag
C7 Sn1 O1 C15 . -59.5(3) no
C1 Sn1 O1 C15 . -175.1(3) no
C13 Sn1 O1 C15 . 66.7(3) no
C7 Sn1 C1 C2 . 142.5(3) no
C13 Sn1 C1 C2 . -28.7(3) no
O1 Sn1 C1 C2 . -127.5(3) no
O2 Sn1 C1 C2 2_564 56.1(3) no
C7 Sn1 C1 C6 . -38.2(3) no
C13 Sn1 C1 C6 . 150.6(3) no
O1 Sn1 C1 C6 . 51.8(3) no
O2 Sn1 C1 C6 2_564 -124.6(3) no
C6 C1 C2 C3 . -0.7(5) no
Sn1 C1 C2 C3 . 178.6(2) no
C1 C2 C3 C4 . 1.9(5) no
C2 C3 C4 C5 . -1.7(6) no
C3 C4 C5 C6 . 0.4(6) no
C2 C1 C6 C5 . -0.6(5) no
Sn1 C1 C6 C5 . -180.0(3) no
C4 C5 C6 C1 . 0.8(6) no
C1 Sn1 C7 C12 . -19.3(3) no
C13 Sn1 C7 C12 . 151.2(3) no
O1 Sn1 C7 C12 . -106.8(3) no
O2 Sn1 C7 C12 2_564 64.5(3) no
C1 Sn1 C7 C8 . 162.1(3) no
C13 Sn1 C7 C8 . -27.4(3) no
O1 Sn1 C7 C8 . 74.6(3) no
O2 Sn1 C7 C8 2_564 -114.1(3) no
C12 C7 C8 C9 . -0.1(5) no
Sn1 C7 C8 C9 . 178.5(3) no
C7 C8 C9 C10 . -0.3(5) no
C8 C9 C10 C11 . 0.3(5) no
C9 C10 C11 C12 . 0.0(6) no
C10 C11 C12 C7 . -0.4(5) no
C8 C7 C12 C11 . 0.5(5) no
Sn1 C7 C12 C11 . -178.2(3) no
C7 Sn1 C13 C14 . 129.9(3) no
C1 Sn1 C13 C14 . -59.8(4) no
O1 Sn1 C13 C14 . 31.9(4) no
O2 Sn1 C13 C14 2_564 -142.9(4) no
Sn1 O2 C15 O1 2_565 176.6(3) no
Sn1 O2 C15 C16 2_565 -3.7(5) no
Sn1 O1 C15 O2 . -24.0(5) no
Sn1 O1 C15 C16 . 156.3(2) no
O2 C15 C16 Cl2 . -70.8(3) no
O1 C15 C16 Cl2 . 109.0(3) no
O2 C15 C16 Cl1 . 166.7(2) no
O1 C15 C16 Cl1 . -13.6(4) no
